data_7132944
loop_
_publ_author_name
'Gu, Chen'
'Yatabe, Takafumi'
'Yamaguchi, Kazuya'
'Suzuki, Kosuke'

_publ_section_title
;
 Photocatalytic aerobic &#x3b1;-oxygenation of amides to imides using a
 highly durable decatungstate tetraphenylphosphonium salt.
;
_journal_issue 37
_journal_name_full 'Chemical communications (Cambridge, England)'
_journal_page_first 4906
_journal_page_last 4909
_journal_paper_doi 10.1039/d4cc01016g
_journal_volume 60
_journal_year 2024
_chemical_formula_moiety 'O32 W10, 4(C24 H20 P), 2(C2 H3 N)'
_chemical_formula_sum 'C100 H86 N2 O32 P4 W10'
_chemical_formula_weight 3790.08
_space_group_crystal_system triclinic
_space_group_IT_number 2
_space_group_name_Hall '-P 1'
_space_group_name_H-M_alt 'P -1'
_atom_sites_solution_hydrogens geom
_atom_sites_solution_primary direct
_audit_creation_date 2024-02-28
_audit_creation_method
;
Olex2 1.5
(compiled 2023.08.24 svn.re1ec1418 for OlexSys, GUI svn.r6817)
;
_audit_update_record
;
2024-02-28 deposited with the CCDC.	2024-04-09 downloaded from the CCDC.
;
_cell_angle_alpha 117.2164(16)
_cell_angle_beta 113.8480(16)
_cell_angle_gamma 92.6580(14)
_cell_formula_units_Z 1
_cell_length_a 13.5793(2)
_cell_length_b 15.3135(3)
_cell_length_c 15.4699(2)
_cell_measurement_reflns_used 41393
_cell_measurement_temperature 93.15
_cell_measurement_theta_max 30.4880
_cell_measurement_theta_min 1.7170
_cell_volume 2508.49(10)
_computing_cell_refinement 'CrysAlisPro 1.171.43.90 (Rigaku OD, 2023)'
_computing_data_collection 'CrysAlisPro system (CCD 43.92a 64-bit (release 05-10-2023))'
_computing_data_reduction 'CrysAlisPro 1.171.43.90 (Rigaku OD, 2023)'
_computing_molecular_graphics 'Olex2 1.5 (Dolomanov et al., 2009)'
_computing_publication_material 'Olex2 1.5 (Dolomanov et al., 2009)'
_computing_structure_refinement 'SHELXL 2018/3 (Sheldrick, 2015)'
_computing_structure_solution 'SHELXS  (Sheldrick, 2008)'
_diffrn_ambient_temperature 93.15
_diffrn_detector 'Hybrid Pixel Array Detector'
_diffrn_detector_area_resol_mean 10.0000
_diffrn_detector_type HyPix
_diffrn_measured_fraction_theta_full 1.000
_diffrn_measured_fraction_theta_max 0.999
_diffrn_measurement_details
;
List of Runs (angles in degrees, time in seconds):

  # Type    Start    End  Width  t~exp~   \w     \q     \k     \f   Frames
#--------------------------------------------------------------------------
  1  \w     33.00  88.00   0.50    1.20    --   14.68  59.00  20.00  110
  2  \w      4.00  86.00   0.50    1.20    --   14.68  38.00   0.00  164
  3  \w    -52.00  20.00   0.50    1.20    --   14.68 -19.00 -90.00  144
  4  \w    -56.00  31.00   0.50    1.20    --   14.68 -59.00-119.00  174
  5  \w    -86.00   3.00   0.50    1.20    --  -13.75 -77.00-150.00  178
  6  \w    -47.00   3.00   0.50    1.20    --  -13.75 -57.00 -30.00  100
  7  \w    -86.00   3.00   0.50    1.20    --  -13.75 -59.00-119.00  178
  8  \w    -29.00  58.00   0.50    1.20    --  -13.75  59.00  20.00  174
  9  \w    -85.00  -1.00   0.50    1.20    --  -13.75 -57.00  90.00  168
 10  \w    -27.00  45.00   0.50    1.20    --   16.00 -88.00 137.99  144
 11  \w    -26.00  -1.00   0.50    1.20    --   16.00 -90.00  64.51   50
 12  \w    -17.00  47.00   0.50    1.20    --   14.68 -95.00  12.49  128
 13  \w      5.00  46.00   0.50    1.20    --   16.00 -90.00  64.51   82
 14  \w    -24.00  13.00   0.50    1.20    --   16.00 -92.00 -64.50   74
 15  \w     22.00  47.00   0.50    1.20    --   16.00 -92.00 -64.50   50
 16  \w     -1.00  52.00   0.50    1.20    --   16.00-103.00-141.69  106
;
_diffrn_measurement_device 'four-circle diffractometer'
_diffrn_measurement_device_type 'XtaLAB Synergy R, HyPix'
_diffrn_measurement_method '\w scans'
_diffrn_orient_matrix_type 'CrysAlisPro convention (1999,Acta A55,543-557)'
_diffrn_orient_matrix_UB_11 -0.0186401000
_diffrn_orient_matrix_UB_12 -0.0248128000
_diffrn_orient_matrix_UB_13 -0.0576874000
_diffrn_orient_matrix_UB_21 -0.0393733000
_diffrn_orient_matrix_UB_22 0.0285871000
_diffrn_orient_matrix_UB_23 -0.0051948000
_diffrn_orient_matrix_UB_31 0.0406298000
_diffrn_orient_matrix_UB_32 0.0389698000
_diffrn_orient_matrix_UB_33 0.0097505000
_diffrn_radiation_monochromator mirror
_diffrn_radiation_probe x-ray
_diffrn_radiation_type 'Mo K\a'
_diffrn_radiation_wavelength 0.71073
_diffrn_reflns_av_R_equivalents 0.0603
_diffrn_reflns_av_unetI/netI 0.0468
_diffrn_reflns_Laue_measured_fraction_full 1.000
_diffrn_reflns_Laue_measured_fraction_max 0.999
_diffrn_reflns_limit_h_max 19
_diffrn_reflns_limit_h_min -19
_diffrn_reflns_limit_k_max 21
_diffrn_reflns_limit_k_min -21
_diffrn_reflns_limit_l_max 22
_diffrn_reflns_limit_l_min -22
_diffrn_reflns_number 87086
_diffrn_reflns_point_group_measured_fraction_full 1.000
_diffrn_reflns_point_group_measured_fraction_max 0.999
_diffrn_reflns_theta_full 25.242
_diffrn_reflns_theta_max 30.508
_diffrn_reflns_theta_min 1.710
_diffrn_source 'micro-focus sealed X-ray tube'
_diffrn_source_type 'Mova (Mo) X-ray Source'
_exptl_absorpt_coefficient_mu 11.558
_exptl_absorpt_correction_T_max 1.00000
_exptl_absorpt_correction_T_min 0.41956
_exptl_absorpt_correction_type multi-scan
_exptl_absorpt_process_details
;
CrysAlisPro 1.171.43.90 (Rigaku Oxford Diffraction, 2023)
Empirical absorption correction using spherical harmonics,
implemented in SCALE3 ABSPACK scaling algorithm.
;
_exptl_crystal_colour colourless
_exptl_crystal_colour_primary colourless
_exptl_crystal_density_diffrn 2.509
_exptl_crystal_description block
_exptl_crystal_F_000 1756
_exptl_crystal_size_max 0.05
_exptl_crystal_size_mid 0.05
_exptl_crystal_size_min 0.05
_refine_diff_density_max 2.818
_refine_diff_density_min -1.849
_refine_diff_density_rms 0.293
_refine_ls_extinction_method none
_refine_ls_goodness_of_fit_ref 1.025
_refine_ls_hydrogen_treatment constr
_refine_ls_matrix_type full
_refine_ls_number_parameters 729
_refine_ls_number_reflns 15302
_refine_ls_number_restraints 6
_refine_ls_restrained_S_all 1.027
_refine_ls_R_factor_all 0.0514
_refine_ls_R_factor_gt 0.0360
_refine_ls_shift/su_max 0.003
_refine_ls_shift/su_mean 0.000
_refine_ls_structure_factor_coef Fsqd
_refine_ls_weighting_details 'w=1/[\s^2^(Fo^2^)+(0.0443P)^2^] where P=(Fo^2^+2Fc^2^)/3'
_refine_ls_weighting_scheme calc
_refine_ls_wR_factor_gt 0.0806
_refine_ls_wR_factor_ref 0.0857
_reflns_Friedel_coverage 0.000
_reflns_number_gt 12122
_reflns_number_total 15302
_reflns_threshold_expression 'I > 2\s(I)'
_cod_data_source_file d4cc01016g2.cif
_cod_data_source_block TPPW10
_cod_depositor_comments 'Adding full bibliography for 7132944.cif.'
_cod_original_cell_volume 2508.47(9)
_cod_database_code 7132944
_shelx_shelxl_version_number 2018/3
_chemical_oxdiff_formula C100H86N2P4W10O32
_chemical_oxdiff_usercomment 240102_test
_shelx_space_group_comment
;
The symmetry employed for this shelxl refinement is uniquely defined
by the following loop, which should always be used as a source of
symmetry information in preference to the above space-group names.
They are only intended as comments.
;
_shelx_estimated_absorpt_t_max 0.596
_shelx_estimated_absorpt_t_min 0.596
_olex2_submission_special_instructions 'No special instructions were received'
_oxdiff_exptl_absorpt_empirical_details
;
Empirical correction (ABSPACK) includes:
- Absorption correction using spherical harmonics
- Frame scaling
- B-factor correction
;
_oxdiff_exptl_absorpt_empirical_full_max 1.929
_oxdiff_exptl_absorpt_empirical_full_min 0.680

loop_
_space_group_symop_operation_xyz
'x, y, z'
'-x, -y, -z'

loop_
_atom_site_label
_atom_site_type_symbol
_atom_site_fract_x
_atom_site_fract_y
_atom_site_fract_z
_atom_site_U_iso_or_equiv
_atom_site_adp_type
_atom_site_occupancy
_atom_site_site_symmetry_order
_atom_site_calc_flag
_atom_site_refinement_flags_posn
_atom_site_refinement_flags_adp
_atom_site_refinement_flags_occupancy
_atom_site_disorder_assembly
_atom_site_disorder_group
W1 W 0.56059(2) 0.70970(2) 0.90664(2) 0.01757(5) Uani 1 1 d . . . . .
W2 W 0.66837(2) 0.93469(2) 1.13801(2) 0.01643(5) Uani 1 1 d . . . . .
W3 W 0.65476(2) 0.91660(2) 0.91376(2) 0.01629(5) Uani 1 1 d . . . . .
W4 W 0.38414(2) 0.80429(2) 0.77934(2) 0.01705(5) Uani 1 1 d . . . . .
W5 W 0.39799(2) 0.82262(2) 1.00342(2) 0.01676(5) Uani 1 1 d . . . . .
O1 O 0.5845(3) 0.5922(3) 0.8685(3) 0.0241(8) Uani 1 1 d . . . . .
O2 O 0.7747(3) 0.9670(3) 1.2644(3) 0.0226(8) Uani 1 1 d . . . . .
O3 O 0.7521(3) 0.9329(3) 0.8750(3) 0.0209(8) Uani 1 1 d . . . . .
O4 O 0.2826(3) 0.7406(3) 0.6427(3) 0.0232(8) Uani 1 1 d . . . . .
O5 O 0.3045(3) 0.7787(3) 1.0335(3) 0.0230(8) Uani 1 1 d . . . . .
O6 O 0.5258(3) 0.8663(2) 0.9574(3) 0.0179(7) Uani 1 1 d . . . . .
O7 O 0.6651(3) 0.7916(3) 1.0615(3) 0.0192(7) Uani 1 1 d . . . . .
O8 O 0.6555(3) 0.7759(2) 0.8800(3) 0.0183(7) Uani 1 1 d . . . . .
O9 O 0.4358(3) 0.6865(3) 0.7731(3) 0.0198(7) Uani 1 1 d . . . . .
O10 O 0.4484(3) 0.7031(3) 0.9541(3) 0.0181(7) Uani 1 1 d . . . . .
O11 O 0.7436(3) 0.9580(3) 1.0659(3) 0.0184(7) Uani 1 1 d . . . . .
O12 O 0.5148(3) 0.8511(3) 0.7770(3) 0.0194(7) Uani 1 1 d . . . . .
O13 O 0.3076(3) 0.7846(3) 0.8526(3) 0.0188(7) Uani 1 1 d . . . . .
O14 O 0.5360(3) 0.8889(3) 1.1415(3) 0.0186(7) Uani 1 1 d . . . . .
O15 O 0.6374(3) 1.0632(3) 1.1742(3) 0.0184(7) Uani 1 1 d . . . . .
O16 O 0.6232(3) 1.0427(3) 0.9550(3) 0.0193(7) Uani 1 1 d . . . . .
P1 P 0.77879(14) 0.89753(11) 0.54201(13) 0.0272(3) Uani 1 1 d . . . . .
C1 C 0.8811(5) 0.8713(4) 0.6365(5) 0.0273(12) Uani 1 1 d . . . . .
C2 C 0.9714(7) 0.8432(6) 0.6191(8) 0.054(2) Uani 1 1 d . . . . .
H2 H 0.973089 0.831387 0.553923 0.065 Uiso 1 1 calc R U . . .
C3 C 1.0570(7) 0.8330(7) 0.6965(10) 0.070(3) Uani 1 1 d . . . . .
H3 H 1.117523 0.813423 0.683971 0.084 Uiso 1 1 calc R U . . .
C4 C 1.0571(6) 0.8503(5) 0.7908(8) 0.054(2) Uani 1 1 d . . . . .
H4 H 1.118368 0.844641 0.844559 0.065 Uiso 1 1 calc R U . . .
C5 C 0.9662(5) 0.8765(4) 0.8088(6) 0.0350(15) Uani 1 1 d . . . . .
H5 H 0.964951 0.886899 0.873669 0.042 Uiso 1 1 calc R U . . .
C6 C 0.8785(5) 0.8872(4) 0.7312(5) 0.0255(12) Uani 1 1 d . . . . .
H6 H 0.817100 0.905184 0.742869 0.031 Uiso 1 1 calc R U . . .
C11 C 0.7188(6) 0.7870(4) 0.4059(5) 0.0322(14) Uani 1 1 d . . . . .
C12 C 0.6814(6) 0.7925(5) 0.3123(6) 0.0378(16) Uani 1 1 d . . . . .
H12 H 0.697251 0.856961 0.318850 0.045 Uiso 1 1 calc R U . . .
C13 C 0.6203(7) 0.7043(5) 0.2076(6) 0.0476(19) Uani 1 1 d . . . . .
H13 H 0.593035 0.708144 0.142749 0.057 Uiso 1 1 calc R U . . .
C14 C 0.6003(7) 0.6117(5) 0.2004(6) 0.0420(17) Uani 1 1 d . . . . .
H14 H 0.559790 0.551471 0.129036 0.050 Uiso 1 1 calc R U . . .
C15 C 0.6363(7) 0.6027(5) 0.2912(6) 0.0433(18) Uani 1 1 d . . . . .
H15 H 0.619293 0.537823 0.283437 0.052 Uiso 1 1 calc R U . . .
C16 C 0.6983(6) 0.6907(5) 0.3955(6) 0.0385(16) Uani 1 1 d . . . . .
H16 H 0.726839 0.685846 0.459732 0.046 Uiso 1 1 calc R U . . .
C21 C 0.6683(5) 0.9219(4) 0.5779(5) 0.0273(12) Uani 1 1 d . . . . .
C22 C 0.5731(7) 0.8453(5) 0.5292(7) 0.048(2) Uani 1 1 d . . . . .
H22 H 0.560340 0.779803 0.468948 0.058 Uiso 1 1 calc R U . . .
C23 C 0.4957(8) 0.8626(5) 0.5672(8) 0.060(3) Uani 1 1 d . . . . .
H23 H 0.429982 0.809010 0.533116 0.072 Uiso 1 1 calc R U . . .
C24 C 0.5134(6) 0.9574(5) 0.6545(5) 0.0341(15) Uani 1 1 d . . . . .
H24 H 0.461283 0.968470 0.682196 0.041 Uiso 1 1 calc R U . . .
C25 C 0.6060(5) 1.0357(5) 0.7012(5) 0.0332(14) Uani 1 1 d . . . . .
H25 H 0.616267 1.102051 0.758694 0.040 Uiso 1 1 calc R U . . .
C26 C 0.6853(5) 1.0180(5) 0.6641(5) 0.0321(13) Uani 1 1 d . . . . .
H26 H 0.750811 1.071599 0.697907 0.039 Uiso 1 1 calc R U . . .
C31 C 0.8423(6) 1.0107(4) 0.5530(5) 0.0322(14) Uani 1 1 d . . . . .
C32 C 0.7723(7) 1.0548(5) 0.5011(6) 0.0400(16) Uani 1 1 d . . . . .
H32 H 0.693400 1.023907 0.458815 0.048 Uiso 1 1 calc R U . . .
C33 C 0.8187(9) 1.1444(5) 0.5117(6) 0.055(2) Uani 1 1 d . . . . .
H33 H 0.772180 1.173382 0.473866 0.065 Uiso 1 1 calc R U . . .
C34 C 0.9335(9) 1.1911(5) 0.5780(7) 0.058(3) Uani 1 1 d . . . . .
H34 H 0.964640 1.253949 0.587892 0.070 Uiso 1 1 calc R U . . .
C35 C 1.0026(8) 1.1484(5) 0.6292(7) 0.051(2) Uani 1 1 d . . . . .
H35 H 1.081226 1.180770 0.672941 0.061 Uiso 1 1 calc R U . . .
C36 C 0.9578(7) 1.0570(5) 0.6174(6) 0.0416(17) Uani 1 1 d . . . . .
H36 H 1.005504 1.026878 0.652816 0.050 Uiso 1 1 calc R U . . .
P2 P 0.87762(13) 0.55974(11) 0.75921(13) 0.0286(3) Uani 1 1 d . . . . .
C41 C 0.9327(4) 0.6712(4) 0.8952(4) 0.0233(11) Uani 1 1 d . . . . .
C42 C 0.8688(4) 0.6887(4) 0.9494(4) 0.0221(11) Uani 1 1 d . . . . .
H42 H 0.799734 0.639758 0.916806 0.027 Uiso 1 1 calc R U . . .
C43 C 0.9062(5) 0.7774(4) 1.0507(5) 0.0256(11) Uani 1 1 d . . . . .
H43 H 0.862804 0.789971 1.088064 0.031 Uiso 1 1 calc R U . . .
C44 C 1.0074(5) 0.8483(4) 1.0978(5) 0.0261(12) Uani 1 1 d . . . . .
H44 H 1.032438 0.909615 1.167172 0.031 Uiso 1 1 calc R U . . .
C45 C 1.0722(5) 0.8313(5) 1.0457(5) 0.0325(14) Uani 1 1 d . . . . .
H45 H 1.141255 0.880677 1.079019 0.039 Uiso 1 1 calc R U . . .
C46 C 1.0365(5) 0.7421(5) 0.9444(5) 0.0334(14) Uani 1 1 d . . . . .
H46 H 1.081570 0.728958 0.908709 0.040 Uiso 1 1 calc R U . . .
C51 C 0.7612(5) 0.5718(4) 0.6606(5) 0.0290(13) Uani 1 1 d . . . . .
C52 C 0.7186(5) 0.6558(5) 0.6938(5) 0.0346(15) Uani 1 1 d . . . . .
H52 H 0.751475 0.707668 0.769913 0.042 Uiso 1 1 calc R U . . .
C53 C 0.6287(5) 0.6632(5) 0.6159(5) 0.0365(15) Uani 1 1 d . . . . .
H53 H 0.598566 0.719271 0.638692 0.044 Uiso 1 1 calc R U . . .
C54 C 0.5822(5) 0.5890(5) 0.5044(5) 0.0317(14) Uani 1 1 d . . . . .
H54 H 0.521487 0.595324 0.450917 0.038 Uiso 1 1 calc R U . . .
C55 C 0.6244(6) 0.5054(5) 0.4706(5) 0.0353(15) Uani 1 1 d . . . . .
H55 H 0.591610 0.454145 0.394363 0.042 Uiso 1 1 calc R U . . .
C56 C 0.7132(6) 0.4971(4) 0.5476(5) 0.0335(14) Uani 1 1 d . . . . .
H56 H 0.742394 0.440427 0.524334 0.040 Uiso 1 1 calc R U . . .
C61A C 0.8272(8) 0.4580(7) 0.7583(9) 0.029(4) Uani 0.457(6) 1 d G . P A 1
C62A C 0.8981(6) 0.4013(8) 0.7847(9) 0.035(3) Uani 0.457(6) 1 d G . P A 1
H62A H 0.969936 0.412446 0.789371 0.042 Uiso 0.457(6) 1 calc R U P A 1
C63A C 0.8638(8) 0.3282(7) 0.8042(9) 0.037(3) Uani 0.457(6) 1 d G . P A 1
H63A H 0.912298 0.289478 0.822192 0.044 Uiso 0.457(6) 1 calc R U P A 1
C64A C 0.7587(9) 0.3119(7) 0.7973(10) 0.034(4) Uani 0.457(6) 1 d G . P A 1
H64A H 0.735281 0.261978 0.810585 0.040 Uiso 0.457(6) 1 calc R U P A 1
C65A C 0.6878(7) 0.3686(8) 0.7709(9) 0.052(4) Uani 0.457(6) 1 d G . P A 1
H65A H 0.615901 0.357445 0.766155 0.062 Uiso 0.457(6) 1 calc R U P A 1
C66A C 0.7220(7) 0.4417(7) 0.7514(8) 0.029(3) Uani 0.457(6) 1 d G . P A 1
H66A H 0.673537 0.480414 0.733334 0.034 Uiso 0.457(6) 1 calc R U P A 1
C71A C 0.9880(6) 0.5597(8) 0.7206(7) 0.017(3) Uani 0.457(6) 1 d G . P A 1
C72A C 1.0884(7) 0.5514(7) 0.7870(6) 0.030(3) Uani 0.457(6) 1 d G . P A 1
H72A H 1.096753 0.547398 0.848986 0.036 Uiso 0.457(6) 1 calc R U P A 1
C73A C 1.1765(6) 0.5490(7) 0.7626(7) 0.030(3) Uani 0.457(6) 1 d G . P A 1
H73A H 1.245152 0.543296 0.807995 0.035 Uiso 0.457(6) 1 calc R U P A 1
C74A C 1.1643(7) 0.5548(8) 0.6719(7) 0.022(3) Uani 0.457(6) 1 d G . P A 1
H74A H 1.224529 0.553136 0.655300 0.026 Uiso 0.457(6) 1 calc R U P A 1
C75A C 1.0639(8) 0.5631(8) 0.6056(6) 0.035(4) Uani 0.457(6) 1 d G . P A 1
H75A H 1.055505 0.567079 0.543595 0.042 Uiso 0.457(6) 1 calc R U P A 1
C76A C 0.9757(7) 0.5655(8) 0.6299(7) 0.030(3) Uani 0.457(6) 1 d G . P A 1
H76A H 0.907103 0.571182 0.584584 0.036 Uiso 0.457(6) 1 calc R U P A 1
C61B C 0.8379(6) 0.4475(5) 0.7736(6) 0.018(3) Uani 0.543(6) 1 d G . P A 2
C62B C 0.9124(5) 0.4433(6) 0.8642(6) 0.034(3) Uani 0.543(6) 1 d G . P A 2
H62B H 0.982791 0.494068 0.915839 0.040 Uiso 0.543(6) 1 calc R U P A 2
C63B C 0.8838(6) 0.3649(7) 0.8792(7) 0.040(3) Uani 0.543(6) 1 d G . P A 2
H63B H 0.934705 0.362041 0.941146 0.048 Uiso 0.543(6) 1 calc R U P A 2
C64B C 0.7807(7) 0.2906(6) 0.8037(8) 0.036(4) Uani 0.543(6) 1 d G . P A 2
H64B H 0.761206 0.236997 0.813965 0.043 Uiso 0.543(6) 1 calc R U P A 2
C65B C 0.7062(6) 0.2947(6) 0.7131(7) 0.046(4) Uani 0.543(6) 1 d G . P A 2
H65B H 0.635791 0.243978 0.661476 0.055 Uiso 0.543(6) 1 calc R U P A 2
C66B C 0.7348(6) 0.3732(6) 0.6981(6) 0.034(3) Uani 0.543(6) 1 d G . P A 2
H66B H 0.683875 0.376005 0.636168 0.040 Uiso 0.543(6) 1 calc R U P A 2
C71B C 0.9817(7) 0.5332(7) 0.7159(8) 0.028(4) Uani 0.543(6) 1 d G . P A 2
C72B C 1.0382(7) 0.4602(6) 0.7181(7) 0.033(3) Uani 0.543(6) 1 d G . P A 2
H72B H 1.017451 0.414651 0.737706 0.040 Uiso 0.543(6) 1 calc R U P A 2
C73B C 1.1250(7) 0.4540(6) 0.6917(8) 0.049(4) Uani 0.543(6) 1 d G . P A 2
H73B H 1.163630 0.404069 0.693151 0.058 Uiso 0.543(6) 1 calc R U P A 2
C74B C 1.1554(8) 0.5207(7) 0.6630(9) 0.054(6) Uani 0.543(6) 1 d G . P A 2
H74B H 1.214697 0.516357 0.644922 0.065 Uiso 0.543(6) 1 calc R U P A 2
C75B C 1.0989(8) 0.5936(6) 0.6608(8) 0.039(3) Uani 0.543(6) 1 d G . P A 2
H75B H 1.119586 0.639228 0.641247 0.047 Uiso 0.543(6) 1 calc R U P A 2
C76B C 1.0120(7) 0.5999(6) 0.6873(8) 0.036(3) Uani 0.543(6) 1 d G . P A 2
H76B H 0.973406 0.649811 0.685800 0.043 Uiso 0.543(6) 1 calc R U P A 2
N101 N 0.8316(7) 0.6195(7) 1.1188(7) 0.084(3) Uani 1 1 d . . . . .
C101 C 0.6824(10) 0.4449(8) 0.9896(11) 0.106(4) Uani 1 1 d . U . . .
H10A H 0.628570 0.443254 0.923028 0.160 Uiso 1 1 calc R U . . .
H10B H 0.642681 0.433608 1.025877 0.160 Uiso 1 1 calc R U . . .
H10C H 0.719234 0.391069 0.968879 0.160 Uiso 1 1 calc R U . . .
C102 C 0.7658(7) 0.5436(6) 1.0648(8) 0.054(2) Uani 1 1 d . . . . .

loop_
_atom_site_aniso_label
_atom_site_aniso_U_11
_atom_site_aniso_U_22
_atom_site_aniso_U_33
_atom_site_aniso_U_23
_atom_site_aniso_U_13
_atom_site_aniso_U_12
W1 0.01879(10) 0.01523(10) 0.01707(10) 0.00721(8) 0.00838(8) 0.00703(8)
W2 0.01760(10) 0.01629(10) 0.01285(9) 0.00695(8) 0.00583(8) 0.00529(8)
W3 0.01707(10) 0.01721(10) 0.01490(10) 0.00760(8) 0.00864(8) 0.00650(8)
W4 0.01791(10) 0.01606(10) 0.01267(9) 0.00583(8) 0.00539(8) 0.00515(8)
W5 0.01649(10) 0.01744(10) 0.01518(10) 0.00763(8) 0.00750(8) 0.00599(8)
O1 0.028(2) 0.0192(18) 0.027(2) 0.0113(16) 0.0154(18) 0.0131(16)
O2 0.022(2) 0.0225(19) 0.0195(18) 0.0112(15) 0.0068(16) 0.0054(15)
O3 0.0211(19) 0.0214(18) 0.0215(18) 0.0110(15) 0.0114(16) 0.0077(15)
O4 0.025(2) 0.0201(18) 0.0160(18) 0.0057(15) 0.0065(16) 0.0088(15)
O5 0.022(2) 0.0227(19) 0.026(2) 0.0112(16) 0.0146(17) 0.0071(15)
O6 0.0186(19) 0.0152(17) 0.0162(18) 0.0076(14) 0.0059(15) 0.0046(14)
O7 0.0179(19) 0.0196(17) 0.0211(18) 0.0112(15) 0.0090(15) 0.0094(14)
O8 0.0212(19) 0.0150(16) 0.0154(17) 0.0047(14) 0.0095(15) 0.0056(14)
O9 0.0214(19) 0.0151(17) 0.0205(18) 0.0070(14) 0.0105(16) 0.0060(14)
O10 0.0177(18) 0.0169(17) 0.0176(17) 0.0088(14) 0.0070(15) 0.0055(14)
O11 0.0204(19) 0.0178(17) 0.0158(17) 0.0079(14) 0.0085(15) 0.0071(14)
O12 0.023(2) 0.0222(18) 0.0156(17) 0.0098(15) 0.0111(15) 0.0094(15)
O13 0.0173(18) 0.0168(17) 0.0150(17) 0.0043(14) 0.0065(15) 0.0026(14)
O14 0.0194(19) 0.0208(18) 0.0172(17) 0.0103(14) 0.0092(15) 0.0089(14)
O15 0.023(2) 0.0203(18) 0.0163(17) 0.0104(15) 0.0118(16) 0.0077(15)
O16 0.024(2) 0.0184(18) 0.0144(17) 0.0075(14) 0.0094(16) 0.0092(15)
P1 0.0408(9) 0.0287(7) 0.0352(8) 0.0224(7) 0.0301(8) 0.0191(7)
C1 0.034(3) 0.026(3) 0.047(4) 0.027(3) 0.032(3) 0.017(2)
C2 0.064(5) 0.062(5) 0.114(7) 0.072(5) 0.074(6) 0.048(4)
C3 0.050(5) 0.087(6) 0.163(10) 0.102(7) 0.081(6) 0.051(5)
C4 0.020(3) 0.038(4) 0.105(7) 0.051(4) 0.015(4) 0.006(3)
C5 0.022(3) 0.025(3) 0.044(4) 0.020(3) 0.002(3) 0.002(2)
C6 0.019(3) 0.020(3) 0.032(3) 0.012(2) 0.009(2) 0.004(2)
C11 0.044(4) 0.031(3) 0.044(4) 0.022(3) 0.037(3) 0.017(3)
C12 0.063(5) 0.026(3) 0.046(4) 0.021(3) 0.041(4) 0.016(3)
C13 0.077(6) 0.042(4) 0.037(4) 0.023(3) 0.037(4) 0.009(4)
C14 0.067(5) 0.023(3) 0.046(4) 0.012(3) 0.042(4) 0.012(3)
C15 0.076(5) 0.027(3) 0.047(4) 0.018(3) 0.048(4) 0.018(3)
C16 0.071(5) 0.034(3) 0.050(4) 0.031(3) 0.050(4) 0.032(3)
C21 0.043(4) 0.032(3) 0.030(3) 0.023(3) 0.028(3) 0.025(3)
C22 0.069(5) 0.028(3) 0.071(5) 0.020(3) 0.060(5) 0.015(3)
C23 0.077(6) 0.036(4) 0.096(7) 0.027(4) 0.076(6) 0.017(4)
C24 0.054(4) 0.041(3) 0.045(4) 0.032(3) 0.042(4) 0.030(3)
C25 0.035(4) 0.041(3) 0.023(3) 0.015(3) 0.015(3) 0.021(3)
C26 0.025(3) 0.044(4) 0.021(3) 0.014(3) 0.011(2) 0.012(3)
C31 0.057(4) 0.024(3) 0.032(3) 0.017(3) 0.032(3) 0.013(3)
C32 0.067(5) 0.031(3) 0.037(4) 0.021(3) 0.033(4) 0.019(3)
C33 0.118(8) 0.039(4) 0.051(4) 0.035(4) 0.063(5) 0.040(5)
C34 0.108(8) 0.029(4) 0.073(6) 0.024(4) 0.076(6) 0.025(4)
C35 0.074(6) 0.032(4) 0.068(5) 0.022(4) 0.058(5) 0.013(4)
C36 0.061(5) 0.035(3) 0.056(4) 0.027(3) 0.047(4) 0.018(3)
P2 0.0173(7) 0.0290(8) 0.0260(7) 0.0028(6) 0.0126(6) 0.0030(6)
C41 0.017(3) 0.019(3) 0.020(3) 0.004(2) 0.005(2) 0.002(2)
C42 0.015(3) 0.027(3) 0.022(3) 0.012(2) 0.008(2) 0.007(2)
C43 0.019(3) 0.028(3) 0.027(3) 0.012(2) 0.012(2) 0.009(2)
C44 0.024(3) 0.026(3) 0.023(3) 0.011(2) 0.008(2) 0.005(2)
C45 0.026(3) 0.033(3) 0.027(3) 0.012(3) 0.008(3) -0.005(2)
C46 0.020(3) 0.038(3) 0.025(3) 0.007(3) 0.008(2) -0.006(2)
C51 0.021(3) 0.034(3) 0.019(3) 0.005(2) 0.010(2) -0.001(2)
C52 0.022(3) 0.042(3) 0.017(3) -0.002(2) 0.010(2) 0.006(3)
C53 0.032(4) 0.045(4) 0.023(3) 0.010(3) 0.015(3) 0.008(3)
C54 0.027(3) 0.041(3) 0.017(3) 0.014(3) 0.005(2) -0.008(3)
C55 0.045(4) 0.030(3) 0.021(3) 0.007(2) 0.017(3) -0.010(3)
C56 0.039(4) 0.024(3) 0.034(3) 0.010(3) 0.021(3) -0.004(3)
C61A 0.027(9) 0.025(9) 0.025(8) 0.009(8) 0.010(7) 0.009(7)
C62A 0.023(7) 0.036(8) 0.050(9) 0.026(7) 0.015(7) 0.011(6)
C63A 0.053(10) 0.024(7) 0.047(9) 0.023(7) 0.029(8) 0.021(7)
C64A 0.047(11) 0.016(7) 0.047(11) 0.017(7) 0.030(9) 0.007(7)
C65A 0.050(11) 0.047(10) 0.056(11) 0.017(8) 0.035(9) 0.007(8)
C66A 0.029(7) 0.023(6) 0.036(7) 0.008(5) 0.025(6) 0.009(5)
C71A 0.010(6) 0.017(7) 0.016(7) 0.003(5) 0.007(5) 0.001(5)
C72A 0.021(6) 0.040(8) 0.019(6) 0.011(6) 0.007(5) 0.008(5)
C73A 0.018(6) 0.034(7) 0.036(7) 0.016(6) 0.014(6) 0.012(5)
C74A 0.018(7) 0.014(7) 0.020(6) 0.000(5) 0.010(5) 0.000(5)
C75A 0.032(9) 0.034(9) 0.028(8) 0.010(7) 0.015(7) -0.005(6)
C76A 0.040(9) 0.030(8) 0.035(8) 0.020(7) 0.026(8) 0.015(7)
C61B 0.019(6) 0.005(5) 0.019(6) 0.000(5) 0.007(5) 0.003(5)
C62B 0.024(6) 0.032(6) 0.033(6) 0.014(5) 0.008(5) 0.003(5)
C63B 0.024(6) 0.043(7) 0.050(8) 0.031(7) 0.009(6) 0.002(5)
C64B 0.038(8) 0.031(8) 0.051(9) 0.028(7) 0.023(7) 0.016(7)
C65B 0.041(8) 0.046(8) 0.037(7) 0.027(6) 0.003(6) -0.011(6)
C66B 0.021(6) 0.038(7) 0.024(5) 0.014(5) 0.001(4) -0.014(5)
C71B 0.027(7) 0.008(5) 0.042(8) 0.003(5) 0.023(6) 0.002(4)
C72B 0.033(6) 0.026(6) 0.036(6) 0.011(5) 0.018(5) 0.014(5)
C73B 0.046(8) 0.058(9) 0.052(8) 0.027(7) 0.033(7) 0.026(7)
C74B 0.060(11) 0.042(11) 0.099(15) 0.043(10) 0.062(11) 0.026(8)
C75B 0.031(8) 0.034(7) 0.052(9) 0.014(7) 0.028(7) 0.005(6)
C76B 0.030(7) 0.037(7) 0.036(8) 0.011(6) 0.023(6) 0.007(6)
N101 0.064(5) 0.095(6) 0.085(6) 0.061(5) 0.016(5) -0.010(5)
C101 0.098(7) 0.063(5) 0.155(8) 0.032(5) 0.088(6) 0.015(5)
C102 0.045(5) 0.055(5) 0.090(6) 0.054(5) 0.038(5) 0.017(4)

loop_
_atom_type_symbol
_atom_type_description
_atom_type_scat_dispersion_real
_atom_type_scat_dispersion_imag
_atom_type_scat_source
C C 0.0033 0.0016 'International Tables Vol C Tables 4.2.6.8 and 6.1.1.4'
H H 0.0000 0.0000 'International Tables Vol C Tables 4.2.6.8 and 6.1.1.4'
N N 0.0061 0.0033 'International Tables Vol C Tables 4.2.6.8 and 6.1.1.4'
O O 0.0106 0.0060 'International Tables Vol C Tables 4.2.6.8 and 6.1.1.4'
P P 0.1023 0.0942 'International Tables Vol C Tables 4.2.6.8 and 6.1.1.4'
W W -0.8490 6.8722 'International Tables Vol C Tables 4.2.6.8 and 6.1.1.4'

loop_
_geom_angle_atom_site_label_1
_geom_angle_atom_site_label_2
_geom_angle_atom_site_label_3
_geom_angle
_geom_angle_site_symmetry_1
_geom_angle_site_symmetry_3
_geom_angle_publ_flag
O1 W1 O6 179.09(16) . . ?
O1 W1 O7 103.69(17) . . ?
O1 W1 O8 103.89(17) . . ?
O1 W1 O9 103.30(17) . . ?
O1 W1 O10 103.01(16) . . ?
O7 W1 O6 76.61(13) . . ?
O7 W1 O9 152.76(15) . . ?
O7 W1 O10 85.28(15) . . ?
O8 W1 O6 76.96(13) . . ?
O8 W1 O7 88.64(15) . . ?
O8 W1 O9 88.48(15) . . ?
O8 W1 O10 153.10(14) . . ?
O9 W1 O6 76.35(13) . . ?
O9 W1 O10 85.14(15) . . ?
O10 W1 O6 76.14(13) . . ?
O2 W2 O6 171.56(14) . . ?
O2 W2 O7 96.25(16) . . ?
O2 W2 O11 104.13(17) . . ?
O2 W2 O14 103.08(16) . . ?
O2 W2 O15 99.57(16) . . ?
O7 W2 O6 75.32(13) . . ?
O11 W2 O6 76.41(14) . . ?
O11 W2 O7 87.79(15) . . ?
O11 W2 O14 152.71(15) . . ?
O14 W2 O6 76.37(13) . . ?
O14 W2 O7 87.22(15) . . ?
O15 W2 O6 88.85(13) . . ?
O15 W2 O7 164.15(15) . . ?
O15 W2 O11 89.18(14) . . ?
O15 W2 O14 88.38(15) . . ?
O3 W3 O6 170.16(14) . . ?
O3 W3 O8 95.62(15) . . ?
O3 W3 O11 103.64(17) . . ?
O3 W3 O12 103.60(16) . . ?
O3 W3 O16 100.27(16) . . ?
O8 W3 O6 74.54(13) . . ?
O11 W3 O6 76.34(14) . . ?
O11 W3 O8 86.15(14) . . ?
O11 W3 O12 152.00(15) . . ?
O12 W3 O6 75.71(13) . . ?
O12 W3 O8 84.88(15) . . ?
O16 W3 O6 89.56(14) . . ?
O16 W3 O8 164.08(15) . . ?
O16 W3 O11 90.86(15) . . ?
O16 W3 O12 90.57(15) . . ?
O4 W4 O6 171.34(14) . . ?
O4 W4 O9 95.66(16) . . ?
O4 W4 O12 103.62(17) . . ?
O4 W4 O13 103.62(17) . . ?
O4 W4 O15 99.59(16) . 2_677 ?
O9 W4 O6 75.69(13) . . ?
O12 W4 O6 76.65(14) . . ?
O12 W4 O9 87.49(15) . . ?
O12 W4 O13 152.62(15) . . ?
O13 W4 O6 76.00(14) . . ?
O13 W4 O9 87.13(15) . . ?
O15 W4 O6 89.06(13) 2_677 . ?
O15 W4 O9 164.74(15) 2_677 . ?
O15 W4 O12 89.50(15) 2_677 . ?
O15 W4 O13 88.70(14) 2_677 . ?
O5 W5 O6 174.59(14) . . ?
O5 W5 O10 97.74(16) . . ?
O5 W5 O13 103.48(17) . . ?
O5 W5 O14 103.35(17) . . ?
O5 W5 O16 98.07(16) . 2_677 ?
O10 W5 O6 76.85(13) . . ?
O10 W5 O13 89.53(15) . . ?
O10 W5 O14 89.20(15) . . ?
O10 W5 O16 164.18(15) . 2_677 ?
O13 W5 O6 76.44(14) . . ?
O13 W5 O14 153.07(15) . . ?
O13 W5 O16 87.20(14) . 2_677 ?
O14 W5 O6 77.08(13) . . ?
O14 W5 O16 86.76(15) . 2_677 ?
O16 W5 O6 87.34(13) 2_677 . ?
W1 O6 W2 90.85(12) . . ?
W1 O6 W3 90.96(12) . . ?
W1 O6 W4 91.17(11) . . ?
W1 O6 W5 91.11(11) . . ?
W2 O6 W3 89.50(12) . . ?
W4 O6 W2 177.90(15) . . ?
W4 O6 W3 89.88(11) . . ?
W5 O6 W2 90.14(11) . . ?
W5 O6 W3 177.90(16) . . ?
W5 O6 W4 90.40(12) . . ?
W1 O7 W2 117.15(18) . . ?
W1 O8 W3 117.53(17) . . ?
W1 O9 W4 116.69(17) . . ?
W5 O10 W1 115.89(17) . . ?
W3 O11 W2 117.70(18) . . ?
W4 O12 W3 117.63(17) . . ?
W5 O13 W4 117.11(18) . . ?
W5 O14 W2 116.36(17) . . ?
W4 O15 W2 175.8(2) 2_677 . ?
W3 O16 W5 174.7(2) . 2_677 ?
C1 P1 C11 108.8(3) . . ?
C1 P1 C21 109.1(3) . . ?
C1 P1 C31 109.6(3) . . ?
C11 P1 C21 107.9(3) . . ?
C11 P1 C31 113.3(3) . . ?
C21 P1 C31 108.1(3) . . ?
C2 C1 P1 118.6(5) . . ?
C6 C1 P1 121.3(4) . . ?
C6 C1 C2 119.8(6) . . ?
C1 C2 H2 120.1 . . ?
C3 C2 C1 119.7(7) . . ?
C3 C2 H2 120.1 . . ?
C2 C3 H3 119.3 . . ?
C4 C3 C2 121.4(7) . . ?
C4 C3 H3 119.3 . . ?
C3 C4 H4 120.1 . . ?
C3 C4 C5 119.7(7) . . ?
C5 C4 H4 120.1 . . ?
C4 C5 H5 120.1 . . ?
C6 C5 C4 119.7(7) . . ?
C6 C5 H5 120.1 . . ?
C1 C6 C5 119.6(6) . . ?
C1 C6 H6 120.2 . . ?
C5 C6 H6 120.2 . . ?
C12 C11 P1 123.0(4) . . ?
C12 C11 C16 119.4(6) . . ?
C16 C11 P1 117.2(5) . . ?
C11 C12 H12 119.7 . . ?
C11 C12 C13 120.6(6) . . ?
C13 C12 H12 119.7 . . ?
C12 C13 H13 120.7 . . ?
C14 C13 C12 118.5(6) . . ?
C14 C13 H13 120.7 . . ?
C13 C14 H14 118.6 . . ?
C15 C14 C13 122.8(6) . . ?
C15 C14 H14 118.6 . . ?
C14 C15 H15 120.7 . . ?
C14 C15 C16 118.5(6) . . ?
C16 C15 H15 120.7 . . ?
C11 C16 H16 119.9 . . ?
C15 C16 C11 120.1(6) . . ?
C15 C16 H16 119.9 . . ?
C22 C21 P1 121.4(4) . . ?
C22 C21 C26 119.6(5) . . ?
C26 C21 P1 118.7(5) . . ?
C21 C22 H22 119.8 . . ?
C21 C22 C23 120.4(6) . . ?
C23 C22 H22 119.8 . . ?
C22 C23 H23 119.9 . . ?
C24 C23 C22 120.2(7) . . ?
C24 C23 H23 119.9 . . ?
C23 C24 H24 120.0 . . ?
C25 C24 C23 120.0(6) . . ?
C25 C24 H24 120.0 . . ?
C24 C25 H25 120.1 . . ?
C24 C25 C26 119.9(6) . . ?
C26 C25 H25 120.1 . . ?
C21 C26 C25 119.8(6) . . ?
C21 C26 H26 120.1 . . ?
C25 C26 H26 120.1 . . ?
C32 C31 P1 118.4(5) . . ?
C32 C31 C36 120.5(6) . . ?
C36 C31 P1 121.0(5) . . ?
C31 C32 H32 120.2 . . ?
C33 C32 C31 119.6(8) . . ?
C33 C32 H32 120.2 . . ?
C32 C33 H33 120.3 . . ?
C34 C33 C32 119.4(7) . . ?
C34 C33 H33 120.3 . . ?
C33 C34 H34 119.4 . . ?
C35 C34 C33 121.2(7) . . ?
C35 C34 H34 119.4 . . ?
C34 C35 H35 119.9 . . ?
C34 C35 C36 120.1(8) . . ?
C36 C35 H35 119.9 . . ?
C31 C36 C35 119.1(7) . . ?
C31 C36 H36 120.5 . . ?
C35 C36 H36 120.5 . . ?
C41 P2 C71A 105.6(4) . . ?
C41 P2 C61B 105.1(3) . . ?
C51 P2 C41 110.8(3) . . ?
C51 P2 C71A 105.6(3) . . ?
C51 P2 C61B 113.0(3) . . ?
C61A P2 C41 109.5(4) . . ?
C61A P2 C51 105.8(4) . . ?
C61A P2 C71A 119.4(5) . . ?
C71B P2 C41 112.6(4) . . ?
C71B P2 C51 110.4(4) . . ?
C71B P2 C61B 104.8(4) . . ?
C42 C41 P2 118.8(4) . . ?
C42 C41 C46 120.4(5) . . ?
C46 C41 P2 120.7(4) . . ?
C41 C42 H42 120.1 . . ?
C43 C42 C41 119.7(5) . . ?
C43 C42 H42 120.1 . . ?
C42 C43 H43 120.1 . . ?
C42 C43 C44 119.7(5) . . ?
C44 C43 H43 120.1 . . ?
C43 C44 H44 119.4 . . ?
C45 C44 C43 121.1(5) . . ?
C45 C44 H44 119.4 . . ?
C44 C45 H45 120.1 . . ?
C44 C45 C46 119.9(5) . . ?
C46 C45 H45 120.1 . . ?
C41 C46 H46 120.4 . . ?
C45 C46 C41 119.1(5) . . ?
C45 C46 H46 120.4 . . ?
C52 C51 P2 121.1(4) . . ?
C52 C51 C56 119.3(6) . . ?
C56 C51 P2 119.5(5) . . ?
C51 C52 H52 120.1 . . ?
C53 C52 C51 119.8(5) . . ?
C53 C52 H52 120.1 . . ?
C52 C53 H53 119.9 . . ?
C52 C53 C54 120.3(6) . . ?
C54 C53 H53 119.9 . . ?
C53 C54 H54 119.9 . . ?
C53 C54 C55 120.2(6) . . ?
C55 C54 H54 119.9 . . ?
C54 C55 H55 120.0 . . ?
C56 C55 C54 119.9(6) . . ?
C56 C55 H55 120.0 . . ?
C51 C56 H56 119.8 . . ?
C55 C56 C51 120.4(6) . . ?
C55 C56 H56 119.8 . . ?
C62A C61A P2 119.3(5) . . ?
C62A C61A C66A 120.0 . . ?
C66A C61A P2 119.6(5) . . ?
C61A C62A H62A 120.0 . . ?
C63A C62A C61A 120.0 . . ?
C63A C62A H62A 120.0 . . ?
C62A C63A H63A 120.0 . . ?
C62A C63A C64A 120.0 . . ?
C64A C63A H63A 120.0 . . ?
C63A C64A H64A 120.0 . . ?
C65A C64A C63A 120.0 . . ?
C65A C64A H64A 120.0 . . ?
C64A C65A H65A 120.0 . . ?
C64A C65A C66A 120.0 . . ?
C66A C65A H65A 120.0 . . ?
C61A C66A H66A 120.0 . . ?
C65A C66A C61A 120.0 . . ?
C65A C66A H66A 120.0 . . ?
C72A C71A P2 116.0(5) . . ?
C72A C71A C76A 120.0 . . ?
C76A C71A P2 124.0(5) . . ?
C71A C72A H72A 120.0 . . ?
C73A C72A C71A 120.0 . . ?
C73A C72A H72A 120.0 . . ?
C72A C73A H73A 120.0 . . ?
C72A C73A C74A 120.0 . . ?
C74A C73A H73A 120.0 . . ?
C73A C74A H74A 120.0 . . ?
C73A C74A C75A 120.0 . . ?
C75A C74A H74A 120.0 . . ?
C74A C75A H75A 120.0 . . ?
C76A C75A C74A 120.0 . . ?
C76A C75A H75A 120.0 . . ?
C71A C76A H76A 120.0 . . ?
C75A C76A C71A 120.0 . . ?
C75A C76A H76A 120.0 . . ?
C62B C61B P2 118.7(4) . . ?
C62B C61B C66B 120.0 . . ?
C66B C61B P2 121.2(4) . . ?
C61B C62B H62B 120.0 . . ?
C63B C62B C61B 120.0 . . ?
C63B C62B H62B 120.0 . . ?
C62B C63B H63B 120.0 . . ?
C62B C63B C64B 120.0 . . ?
C64B C63B H63B 120.0 . . ?
C63B C64B H64B 120.0 . . ?
C65B C64B C63B 120.0 . . ?
C65B C64B H64B 120.0 . . ?
C64B C65B H65B 120.0 . . ?
C64B C65B C66B 120.0 . . ?
C66B C65B H65B 120.0 . . ?
C61B C66B H66B 120.0 . . ?
C65B C66B C61B 120.0 . . ?
C65B C66B H66B 120.0 . . ?
C72B C71B P2 126.0(5) . . ?
C72B C71B C76B 120.0 . . ?
C76B C71B P2 113.8(5) . . ?
C71B C72B H72B 120.0 . . ?
C71B C72B C73B 120.0 . . ?
C73B C72B H72B 120.0 . . ?
C72B C73B H73B 120.0 . . ?
C74B C73B C72B 120.0 . . ?
C74B C73B H73B 120.0 . . ?
C73B C74B H74B 120.0 . . ?
C73B C74B C75B 120.0 . . ?
C75B C74B H74B 120.0 . . ?
C74B C75B H75B 120.0 . . ?
C74B C75B C76B 120.0 . . ?
C76B C75B H75B 120.0 . . ?
C71B C76B H76B 120.0 . . ?
C75B C76B C71B 120.0 . . ?
C75B C76B H76B 120.0 . . ?
H10A C101 H10B 109.5 . . ?
H10A C101 H10C 109.5 . . ?
H10B C101 H10C 109.5 . . ?
C102 C101 H10A 109.5 . . ?
C102 C101 H10B 109.5 . . ?
C102 C101 H10C 109.5 . . ?
N101 C102 C101 176.4(10) . . ?

loop_
_geom_bond_atom_site_label_1
_geom_bond_atom_site_label_2
_geom_bond_distance
_geom_bond_site_symmetry_2
_geom_bond_publ_flag
W1 O1 1.712(3) . ?
W1 O6 2.296(3) . ?
W1 O7 1.914(4) . ?
W1 O8 1.884(3) . ?
W1 O9 1.926(4) . ?
W1 O10 1.958(3) . ?
W2 O2 1.708(4) . ?
W2 O6 2.326(3) . ?
W2 O7 1.944(3) . ?
W2 O11 1.915(3) . ?
W2 O14 1.929(4) . ?
W2 O15 1.903(3) . ?
W3 O3 1.708(4) . ?
W3 O6 2.329(3) . ?
W3 O8 1.973(3) . ?
W3 O11 1.915(3) . ?
W3 O12 1.930(4) . ?
W3 O16 1.869(3) . ?
W4 O4 1.719(4) . ?
W4 O6 2.312(3) . ?
W4 O9 1.941(3) . ?
W4 O12 1.902(4) . ?
W4 O13 1.922(3) . ?
W4 O15 1.901(3) 2_677 ?
W5 O5 1.722(4) . ?
W5 O6 2.300(3) . ?
W5 O10 1.914(3) . ?
W5 O13 1.914(3) . ?
W5 O14 1.926(4) . ?
W5 O16 1.934(3) 2_677 ?
P1 C1 1.781(6) . ?
P1 C11 1.785(6) . ?
P1 C21 1.799(6) . ?
P1 C31 1.802(6) . ?
C1 C2 1.404(8) . ?
C1 C6 1.386(8) . ?
C2 H2 0.9500 . ?
C2 C3 1.368(12) . ?
C3 H3 0.9500 . ?
C3 C4 1.358(13) . ?
C4 H4 0.9500 . ?
C4 C5 1.408(10) . ?
C5 H5 0.9500 . ?
C5 C6 1.388(8) . ?
C6 H6 0.9500 . ?
C11 C12 1.373(9) . ?
C11 C16 1.410(8) . ?
C12 H12 0.9500 . ?
C12 C13 1.394(9) . ?
C13 H13 0.9500 . ?
C13 C14 1.375(9) . ?
C14 H14 0.9500 . ?
C14 C15 1.365(10) . ?
C15 H15 0.9500 . ?
C15 C16 1.391(9) . ?
C16 H16 0.9500 . ?
C21 C22 1.371(9) . ?
C21 C26 1.386(8) . ?
C22 H22 0.9500 . ?
C22 C23 1.380(9) . ?
C23 H23 0.9500 . ?
C23 C24 1.379(9) . ?
C24 H24 0.9500 . ?
C24 C25 1.370(9) . ?
C25 H25 0.9500 . ?
C25 C26 1.394(8) . ?
C26 H26 0.9500 . ?
C31 C32 1.394(9) . ?
C31 C36 1.394(10) . ?
C32 H32 0.9500 . ?
C32 C33 1.393(9) . ?
C33 H33 0.9500 . ?
C33 C34 1.388(13) . ?
C34 H34 0.9500 . ?
C34 C35 1.367(12) . ?
C35 H35 0.9500 . ?
C35 C36 1.401(9) . ?
C36 H36 0.9500 . ?
P2 C41 1.795(5) . ?
P2 C51 1.788(6) . ?
P2 C61A 1.664(7) . ?
P2 C71A 1.823(7) . ?
P2 C61B 1.913(6) . ?
P2 C71B 1.783(6) . ?
C41 C42 1.389(7) . ?
C41 C46 1.407(7) . ?
C42 H42 0.9500 . ?
C42 C43 1.381(7) . ?
C43 H43 0.9500 . ?
C43 C44 1.388(8) . ?
C44 H44 0.9500 . ?
C44 C45 1.376(8) . ?
C45 H45 0.9500 . ?
C45 C46 1.387(8) . ?
C46 H46 0.9500 . ?
C51 C52 1.399(8) . ?
C51 C56 1.403(8) . ?
C52 H52 0.9500 . ?
C52 C53 1.379(9) . ?
C53 H53 0.9500 . ?
C53 C54 1.388(8) . ?
C54 H54 0.9500 . ?
C54 C55 1.392(9) . ?
C55 H55 0.9500 . ?
C55 C56 1.371(10) . ?
C56 H56 0.9500 . ?
C61A C62A 1.3900 . ?
C61A C66A 1.3900 . ?
C62A H62A 0.9500 . ?
C62A C63A 1.3900 . ?
C63A H63A 0.9500 . ?
C63A C64A 1.3900 . ?
C64A H64A 0.9500 . ?
C64A C65A 1.3900 . ?
C65A H65A 0.9500 . ?
C65A C66A 1.3900 . ?
C66A H66A 0.9500 . ?
C71A C72A 1.3900 . ?
C71A C76A 1.3900 . ?
C72A H72A 0.9500 . ?
C72A C73A 1.3900 . ?
C73A H73A 0.9500 . ?
C73A C74A 1.3900 . ?
C74A H74A 0.9500 . ?
C74A C75A 1.3900 . ?
C75A H75A 0.9500 . ?
C75A C76A 1.3900 . ?
C76A H76A 0.9500 . ?
C61B C62B 1.3900 . ?
C61B C66B 1.3900 . ?
C62B H62B 0.9500 . ?
C62B C63B 1.3900 . ?
C63B H63B 0.9500 . ?
C63B C64B 1.3900 . ?
C64B H64B 0.9500 . ?
C64B C65B 1.3900 . ?
C65B H65B 0.9500 . ?
C65B C66B 1.3900 . ?
C66B H66B 0.9500 . ?
C71B C72B 1.3900 . ?
C71B C76B 1.3900 . ?
C72B H72B 0.9500 . ?
C72B C73B 1.3900 . ?
C73B H73B 0.9500 . ?
C73B C74B 1.3900 . ?
C74B H74B 0.9500 . ?
C74B C75B 1.3900 . ?
C75B H75B 0.9500 . ?
C75B C76B 1.3900 . ?
C76B H76B 0.9500 . ?
N101 C102 1.122(10) . ?
C101 H10A 0.9800 . ?
C101 H10B 0.9800 . ?
C101 H10C 0.9800 . ?
C101 C102 1.445(13) . ?

loop_
_geom_torsion_atom_site_label_1
_geom_torsion_atom_site_label_2
_geom_torsion_atom_site_label_3
_geom_torsion_atom_site_label_4
_geom_torsion
_geom_torsion_site_symmetry_1
_geom_torsion_site_symmetry_2
_geom_torsion_site_symmetry_3
_geom_torsion_site_symmetry_4
_geom_torsion_publ_flag
O1 W1 O8 W3 -179.81(19) . . . . ?
O6 W1 O8 W3 0.52(17) . . . . ?
O7 W1 O8 W3 -76.0(2) . . . . ?
O9 W1 O8 W3 76.9(2) . . . . ?
O10 W1 O8 W3 0.7(4) . . . . ?
P1 C1 C2 C3 173.3(6) . . . . ?
P1 C1 C6 C5 -173.1(4) . . . . ?
P1 C11 C12 C13 -170.4(6) . . . . ?
P1 C11 C16 C15 170.1(5) . . . . ?
P1 C21 C22 C23 172.2(7) . . . . ?
P1 C21 C26 C25 -173.4(5) . . . . ?
P1 C31 C32 C33 177.6(5) . . . . ?
P1 C31 C36 C35 -176.0(5) . . . . ?
C1 P1 C11 C12 -148.2(6) . . . . ?
C1 P1 C11 C16 39.1(6) . . . . ?
C1 P1 C21 C22 -93.7(6) . . . . ?
C1 P1 C21 C26 80.1(5) . . . . ?
C1 P1 C31 C32 -168.4(5) . . . . ?
C1 P1 C31 C36 7.6(6) . . . . ?
C1 C2 C3 C4 -0.5(12) . . . . ?
C2 C1 C6 C5 0.9(8) . . . . ?
C2 C3 C4 C5 1.8(12) . . . . ?
C3 C4 C5 C6 -1.7(10) . . . . ?
C4 C5 C6 C1 0.3(8) . . . . ?
C6 C1 C2 C3 -0.9(10) . . . . ?
C11 P1 C1 C2 58.2(6) . . . . ?
C11 P1 C1 C6 -127.7(5) . . . . ?
C11 P1 C21 C22 24.4(6) . . . . ?
C11 P1 C21 C26 -161.8(5) . . . . ?
C11 P1 C31 C32 69.8(5) . . . . ?
C11 P1 C31 C36 -114.1(5) . . . . ?
C11 C12 C13 C14 -1.3(11) . . . . ?
C12 C11 C16 C15 -2.9(10) . . . . ?
C12 C13 C14 C15 1.0(12) . . . . ?
C13 C14 C15 C16 -1.8(12) . . . . ?
C14 C15 C16 C11 2.7(11) . . . . ?
C16 C11 C12 C13 2.2(10) . . . . ?
C21 P1 C1 C2 175.7(5) . . . . ?
C21 P1 C1 C6 -10.2(5) . . . . ?
C21 P1 C11 C12 93.5(6) . . . . ?
C21 P1 C11 C16 -79.2(6) . . . . ?
C21 P1 C31 C32 -49.7(5) . . . . ?
C21 P1 C31 C36 126.4(5) . . . . ?
C21 C22 C23 C24 0.2(13) . . . . ?
C22 C21 C26 C25 0.5(9) . . . . ?
C22 C23 C24 C25 2.3(12) . . . . ?
C23 C24 C25 C26 -3.3(10) . . . . ?
C24 C25 C26 C21 1.9(9) . . . . ?
C26 C21 C22 C23 -1.5(11) . . . . ?
C31 P1 C1 C2 -66.1(6) . . . . ?
C31 P1 C1 C6 107.9(5) . . . . ?
C31 P1 C11 C12 -26.1(7) . . . . ?
C31 P1 C11 C16 161.2(5) . . . . ?
C31 P1 C21 C22 147.3(6) . . . . ?
C31 P1 C21 C26 -39.0(5) . . . . ?
C31 C32 C33 C34 -2.9(9) . . . . ?
C32 C31 C36 C35 0.0(9) . . . . ?
C32 C33 C34 C35 2.9(10) . . . . ?
C33 C34 C35 C36 -1.4(10) . . . . ?
C34 C35 C36 C31 -0.1(10) . . . . ?
C36 C31 C32 C33 1.5(9) . . . . ?
P2 C41 C42 C43 -175.6(4) . . . . ?
P2 C41 C46 C45 174.8(5) . . . . ?
P2 C51 C52 C53 180.0(5) . . . . ?
P2 C51 C56 C55 -179.5(4) . . . . ?
P2 C61A C62A C63A 168.2(8) . . . . ?
P2 C61A C66A C65A -168.2(8) . . . . ?
P2 C71A C72A C73A 178.9(8) . . . . ?
P2 C71A C76A C75A -178.8(8) . . . . ?
P2 C61B C62B C63B 177.4(6) . . . . ?
P2 C61B C66B C65B -177.4(7) . . . . ?
P2 C71B C72B C73B -174.0(8) . . . . ?
P2 C71B C76B C75B 174.7(7) . . . . ?
C41 P2 C51 C52 -4.7(6) . . . . ?
C41 P2 C51 C56 173.8(4) . . . . ?
C41 P2 C61A C62A -89.1(6) . . . . ?
C41 P2 C61A C66A 79.2(7) . . . . ?
C41 P2 C71A C72A 62.2(6) . . . . ?
C41 P2 C71A C76A -118.9(5) . . . . ?
C41 P2 C71B C72B 100.4(6) . . . . ?
C41 P2 C71B C76B -73.9(5) . . . . ?
C41 C42 C43 C44 -0.2(8) . . . . ?
C42 C41 C46 C45 -2.3(9) . . . . ?
C42 C43 C44 C45 -0.6(9) . . . . ?
C43 C44 C45 C46 -0.1(9) . . . . ?
C44 C45 C46 C41 1.5(10) . . . . ?
C46 C41 C42 C43 1.7(9) . . . . ?
C51 P2 C41 C42 69.5(5) . . . . ?
C51 P2 C41 C46 -107.7(5) . . . . ?
C51 P2 C61A C62A 151.5(5) . . . . ?
C51 P2 C61A C66A -40.2(7) . . . . ?
C51 P2 C71A C72A 179.7(5) . . . . ?
C51 P2 C71A C76A -1.4(7) . . . . ?
C51 P2 C71B C72B -135.2(5) . . . . ?
C51 P2 C71B C76B 50.5(5) . . . . ?
C51 C52 C53 C54 -1.7(9) . . . . ?
C52 C51 C56 C55 -1.0(8) . . . . ?
C52 C53 C54 C55 1.5(9) . . . . ?
C53 C54 C55 C56 -1.0(9) . . . . ?
C54 C55 C56 C51 0.8(8) . . . . ?
C56 C51 C52 C53 1.4(9) . . . . ?
C61A P2 C41 C42 -46.8(6) . . . . ?
C61A P2 C41 C46 136.0(6) . . . . ?
C61A P2 C51 C52 113.8(6) . . . . ?
C61A P2 C51 C56 -67.6(6) . . . . ?
C61A P2 C71A C72A -61.5(7) . . . . ?
C61A P2 C71A C76A 117.4(7) . . . . ?
C61A C62A C63A C64A 0.0 . . . . ?
C62A C61A C66A C65A 0.0 . . . . ?
C62A C63A C64A C65A 0.0 . . . . ?
C63A C64A C65A C66A 0.0 . . . . ?
C64A C65A C66A C61A 0.0 . . . . ?
C66A C61A C62A C63A 0.0 . . . . ?
C71A P2 C41 C42 -176.5(5) . . . . ?
C71A P2 C41 C46 6.2(6) . . . . ?
C71A P2 C51 C52 -118.7(6) . . . . ?
C71A P2 C51 C56 59.9(6) . . . . ?
C71A P2 C61A C62A 32.8(7) . . . . ?
C71A P2 C61A C66A -159.0(6) . . . . ?
C71A C72A C73A C74A 0.0 . . . . ?
C72A C71A C76A C75A 0.0 . . . . ?
C72A C73A C74A C75A 0.0 . . . . ?
C73A C74A C75A C76A 0.0 . . . . ?
C74A C75A C76A C71A 0.0 . . . . ?
C76A C71A C72A C73A 0.0 . . . . ?
C61B P2 C41 C42 -52.8(5) . . . . ?
C61B P2 C41 C46 129.9(5) . . . . ?
C61B P2 C51 C52 112.9(6) . . . . ?
C61B P2 C51 C56 -68.6(6) . . . . ?
C61B P2 C71B C72B -13.3(7) . . . . ?
C61B P2 C71B C76B 172.4(4) . . . . ?
C61B C62B C63B C64B 0.0 . . . . ?
C62B C61B C66B C65B 0.0 . . . . ?
C62B C63B C64B C65B 0.0 . . . . ?
C63B C64B C65B C66B 0.0 . . . . ?
C64B C65B C66B C61B 0.0 . . . . ?
C66B C61B C62B C63B 0.0 . . . . ?
C71B P2 C41 C42 -166.3(5) . . . . ?
C71B P2 C41 C46 16.5(7) . . . . ?
C71B P2 C51 C52 -130.1(5) . . . . ?
C71B P2 C51 C56 48.4(6) . . . . ?
C71B C72B C73B C74B 0.0 . . . . ?
C72B C71B C76B C75B 0.0 . . . . ?
C72B C73B C74B C75B 0.0 . . . . ?
C73B C74B C75B C76B 0.0 . . . . ?
C74B C75B C76B C71B 0.0 . . . . ?
C76B C71B C72B C73B 0.0 . . . . ?
